data_7033290
loop_
_publ_author_name
'Gneu\&s, Timo'
'Leitl, Markus J.'
'Finger, Lars H.'
'Rau, Nicholas'
'Yersin, Hartmut'
'Sundermeyer, J\"org'

_publ_section_title
;
 A new class of luminescent Cu(i) complexes with tripodal ligands - TADF
 emitters for the yellow to red color range.
;
_journal_issue 18
_journal_name_full 'Dalton transactions (Cambridge, England : 2003)'
_journal_page_first 8506
_journal_page_last 8520
_journal_paper_doi 10.1039/c4dt02631d
_journal_volume 44
_journal_year 2015
_chemical_formula_moiety 'C20 H19.5 Br1 Cu1 N5.5 P1 S1'
_chemical_formula_sum 'C20 H19.5 Br Cu N5.5 P S'
_chemical_formula_weight 543.39
_chemical_name_common 'C5, CuBrtpyps'
_chemical_name_systematic
; 
Bromo tris(2-pyridyl)phosphinesulfide copper(I)
;
_space_group_crystal_system monoclinic
_space_group_IT_number 14
_space_group_name_Hall '-P 2yab'
_space_group_name_H-M_alt 'P 1 21/a 1'
_symmetry_space_group_name_Hall '-P 2yab'
_symmetry_space_group_name_H-M 'P 1 21/a 1'
_atom_sites_solution_hydrogens geom
_atom_sites_solution_primary direct
_atom_sites_solution_secondary difmap
_audit_creation_method SHELXL-2014
_cell_angle_alpha 90
_cell_angle_beta 103.386(3)
_cell_angle_gamma 90
_cell_formula_units_Z 4
_cell_length_a 8.5838(3)
_cell_length_b 15.2046(7)
_cell_length_c 17.8716(6)
_cell_measurement_reflns_used 11724
_cell_measurement_temperature 100(2)
_cell_measurement_theta_max 27.225
_cell_measurement_theta_min 1.775
_cell_volume 2269.11(15)
_computing_cell_refinement
;
Stoe & Cie: X-AREA v1.56, Stoe & Cie GmbH, Darmstadt, Germany, 2011
;
_computing_data_collection
;
Stoe & Cie: X-AREA v1.56, Stoe & Cie GmbH, Darmstadt, Germany, 2011
;
_computing_data_reduction 'STOE X-RED'
_computing_molecular_graphics
;
K. Brandenburg, H. Putz: 
Diamond - Crystal and Molecular Structure Visualization v3.2i, 
Crystal Impact GbR, Bonn, Germany, 2012
;
_computing_publication_material
;
WinGX publication routines (L. Farrugia, 
J. Appl. Crystallogr. 1999, 32, 837-838.)
;
_computing_structure_refinement
;
SHELXL-2014 (G. Sheldrick, Acta Cryst. A 2008, 64, 112-122)
;
_computing_structure_solution
;
SIR97 (A. Altomare, M. C. Burla, M. Camalli, G. Cascarano, C. Giacovazzo, 
A. Guagliardi, A. G. G. Moliterni, G. Polidori, R. Spagna, 
J. Appl. Crystallogr. 1999, 32, 115-119.)
;
_diffrn_ambient_temperature 100(2)
_diffrn_detector_area_resol_mean 6.67
_diffrn_measured_fraction_theta_full 1.000
_diffrn_measured_fraction_theta_max 0.998
_diffrn_measurement_device_type 'STOE IPDS 2T'
_diffrn_measurement_method 'rotation method'
_diffrn_radiation_type MoK\a
_diffrn_radiation_wavelength 0.71069
_diffrn_reflns_av_R_equivalents 0.0599
_diffrn_reflns_av_unetI/netI 0.0696
_diffrn_reflns_Laue_measured_fraction_full 1.000
_diffrn_reflns_Laue_measured_fraction_max 0.998
_diffrn_reflns_limit_h_max 10
_diffrn_reflns_limit_h_min -10
_diffrn_reflns_limit_k_max 19
_diffrn_reflns_limit_k_min -19
_diffrn_reflns_limit_l_max 22
_diffrn_reflns_limit_l_min -22
_diffrn_reflns_number 17036
_diffrn_reflns_point_group_measured_fraction_full 1.000
_diffrn_reflns_point_group_measured_fraction_max 0.998
_diffrn_reflns_theta_full 25.000
_diffrn_reflns_theta_max 26.713
_diffrn_reflns_theta_min 1.779
_diffrn_source
;
sealed X-ray tube, 12 x 0.4 mm long-fine focus 
;
_exptl_absorpt_coefficient_mu 2.904
_exptl_absorpt_correction_T_max 0.7337
_exptl_absorpt_correction_T_min 0.6731
_exptl_absorpt_correction_type multi-scan
_exptl_absorpt_process_details
; 
R. H. Blessing, Acta Cryst. A 1995, 51, 33-38.
;
_exptl_crystal_colour orange
_exptl_crystal_density_diffrn 1.591
_exptl_crystal_density_method 'not measured'
_exptl_crystal_description plate
_exptl_crystal_F_000 1092
_exptl_crystal_recrystallization_method 'Re-crystallisation from solvent: acetonitrile'
_exptl_crystal_size_max 0.200
_exptl_crystal_size_mid 0.130
_exptl_crystal_size_min 0.050
_refine_diff_density_max 0.763
_refine_diff_density_min -0.840
_refine_diff_density_rms 0.117
_refine_ls_extinction_method none
_refine_ls_goodness_of_fit_ref 1.085
_refine_ls_hydrogen_treatment constr
_refine_ls_matrix_type full
_refine_ls_number_parameters 283
_refine_ls_number_reflns 4804
_refine_ls_number_restraints 0
_refine_ls_restrained_S_all 1.085
_refine_ls_R_factor_all 0.0760
_refine_ls_R_factor_gt 0.0522
_refine_ls_shift/su_max 0.001
_refine_ls_shift/su_mean 0.000
_refine_ls_structure_factor_coef Fsqd
_refine_ls_weighting_details 'w=1/[\s^2^(Fo^2^)+(0.0584P)^2^] where P=(Fo^2^+2Fc^2^)/3'
_refine_ls_weighting_scheme calc
_refine_ls_wR_factor_gt 0.1145
_refine_ls_wR_factor_ref 0.1196
_reflns_Friedel_coverage 0.000
_reflns_number_gt 3562
_reflns_number_total 4804
_reflns_threshold_expression 'I > 2\s(I)'
_cod_data_source_file c4dt02631d2.cif
_cod_data_source_block tgv55
_cod_depositor_comments 'Adding full bibliography for 7033286--7033295.cif.'
_cod_original_formula_sum 'C20 H19.50 Br Cu N5.50 P S'
_cod_database_code 7033290
_audit_contact_author 'Joerg Sundermeyer'
_shelx_space_group_comment
; 
The symmetry employed for this shelxl refinement is uniquely defined 
by the following loop, which should always be used as a source of 
symmetry information in preference to the above space-group names. 
They are only intended as comments. 
;
_shelx_estimated_absorpt_t_min 0.594
_shelx_estimated_absorpt_t_max 0.868
_shelxl_version_number 2014-3

loop_
_space_group_symop_operation_xyz
'x, y, z'
'-x+1/2, y+1/2, -z'
'-x, -y, -z'
'x-1/2, -y-1/2, z'

loop_
_atom_site_label
_atom_site_type_symbol
_atom_site_fract_x
_atom_site_fract_y
_atom_site_fract_z
_atom_site_U_iso_or_equiv
_atom_site_adp_type
_atom_site_occupancy
_atom_site_site_symmetry_order
_atom_site_calc_flag
_atom_site_refinement_flags_posn
_atom_site_refinement_flags_adp
_atom_site_refinement_flags_occupancy
_atom_site_disorder_assembly
_atom_site_disorder_group
C7 C 0.7545(7) 0.7765(3) 0.3957(3) 0.0206(11) Uani 1 1 d . . . . .
H7 H 0.8064 0.7269 0.3800 0.025 Uiso 1 1 calc R U . . .
N3 N 0.9010(5) 1.0242(3) 0.3039(2) 0.0180(9) Uani 1 1 d . . . . .
N1 N 0.5712(5) 0.9804(3) 0.2039(2) 0.0183(9) Uani 1 1 d . . . . .
C9 C 0.6257(7) 0.8477(4) 0.4848(3) 0.0287(13) Uani 1 1 d . . . . .
H9 H 0.5880 0.8479 0.5308 0.034 Uiso 1 1 calc R U . . .
C4 C 0.4004(7) 0.9776(4) 0.0773(3) 0.0271(12) Uani 1 1 d . . . . .
H4 H 0.3157 1.0035 0.0401 0.033 Uiso 1 1 calc R U . . .
C5 C 0.4542(7) 1.0160(4) 0.1494(3) 0.0250(12) Uani 1 1 d . . . . .
H5 H 0.4063 1.0694 0.1604 0.030 Uiso 1 1 calc R U . . .
C3 C 0.4728(7) 0.9011(4) 0.0612(3) 0.0252(12) Uani 1 1 d . . . . .
H3 H 0.4398 0.8743 0.0121 0.030 Uiso 1 1 calc R U . . .
C14 C 1.1680(7) 1.0796(4) 0.3172(3) 0.0270(12) Uani 1 1 d . . . . .
H14 H 1.2410 1.1273 0.3289 0.032 Uiso 1 1 calc R U . . .
C8 C 0.7027(8) 0.7751(4) 0.4645(3) 0.0303(13) Uani 1 1 d . . . . .
H8 H 0.7205 0.7247 0.4968 0.036 Uiso 1 1 calc R U . . .
C19 C 0.7910(7) 0.2531(4) 0.0998(3) 0.0277(13) Uani 1 1 d . . . . .
C16 C 0.0231(8) 0.8729(4) 0.0738(3) 0.0316(13) Uani 1 1 d . . . . .
H16A H 0.1036 0.8554 0.1197 0.047 Uiso 1 1 calc R U . . .
H16B H 0.0716 0.8734 0.0292 0.047 Uiso 1 1 calc R U . . .
H16C H -0.0661 0.8311 0.0648 0.047 Uiso 1 1 calc R U . . .
C6 C 0.7283(6) 0.8520(3) 0.3511(3) 0.0164(10) Uani 1 1 d . . . . .
C15 C 1.0087(7) 1.0896(3) 0.3202(3) 0.0236(11) Uani 1 1 d . . . . .
H15 H 0.9743 1.1453 0.3344 0.028 Uiso 1 1 calc R U . . .
C13 C 1.2174(7) 0.9984(4) 0.2967(3) 0.0243(11) Uani 1 1 d . . . . .
H13 H 1.3255 0.9896 0.2939 0.029 Uiso 1 1 calc R U . . .
C1 C 0.6395(6) 0.9057(3) 0.1878(3) 0.0155(10) Uani 1 1 d . . . . .
N5 N 0.8224(8) 0.2796(4) 0.0460(3) 0.0431(14) Uani 1 1 d . . . . .
C17 C -0.0355(8) 0.9601(4) 0.0850(3) 0.0336(14) Uani 1 1 d . . . . .
C11 C 0.9518(6) 0.9452(3) 0.2840(3) 0.0172(10) Uani 1 1 d . . . . .
N4 N -0.0817(9) 1.0289(4) 0.0952(3) 0.0511(16) Uani 1 1 d . . . . .
C18 C 0.7523(9) 0.2182(5) 0.1690(3) 0.0437(17) Uani 1 1 d . . . . .
H18A H 0.7769 0.1552 0.1732 0.066 Uiso 1 1 calc R U . . .
H18B H 0.6381 0.2270 0.1664 0.066 Uiso 1 1 calc R U . . .
H18C H 0.8158 0.2489 0.2141 0.066 Uiso 1 1 calc R U . . .
C10 C 0.6042(7) 0.9206(4) 0.4369(3) 0.0268(12) Uani 1 1 d . . . . .
H10 H 0.5500 0.9703 0.4508 0.032 Uiso 1 1 calc R U . . .
C2 C 0.5933(6) 0.8639(3) 0.1169(3) 0.0198(11) Uani 1 1 d . . . . .
H2 H 0.6437 0.8109 0.1070 0.024 Uiso 1 1 calc R U . . .
C12 C 1.1083(6) 0.9300(4) 0.2805(3) 0.0192(11) Uani 1 1 d . . . . .
H12 H 1.1408 0.8735 0.2671 0.023 Uiso 1 1 calc R U . . .
N2 N 0.6567(5) 0.9240(3) 0.3716(2) 0.0203(9) Uani 1 1 d . . . . .
S1 S 0.88222(16) 0.74789(8) 0.23306(7) 0.0195(3) Uani 1 1 d . . . . .
P1 P 0.80079(15) 0.85865(8) 0.26284(7) 0.0136(3) Uani 1 1 d . . . . .
Cu1 Cu 0.66583(8) 1.03599(4) 0.30868(4) 0.02014(17) Uani 1 1 d . . . . .
Br1 Br 0.57916(6) 1.17258(3) 0.34301(3) 0.01771(14) Uani 1 1 d . . . . .
N6 N 0.591(3) 0.5653(16) 0.4694(9) 0.053(5) Uani 0.5 1 d . . P A -1
C21 C 0.5250(18) 0.5103(10) 0.4846(8) 0.033(3) Uani 0.5 1 d . . P A -1
C20 C 0.430(3) 0.4324(18) 0.5000(11) 0.041(5) Uani 0.5 1 d . . P A -1
H20A H 0.3432 0.4209 0.4548 0.061 Uiso 0.5 1 calc R U P A -1
H20B H 0.3848 0.4446 0.5444 0.061 Uiso 0.5 1 calc R U P A -1
H20C H 0.5002 0.3808 0.5107 0.061 Uiso 0.5 1 calc R U P A -1

loop_
_atom_site_aniso_label
_atom_site_aniso_U_11
_atom_site_aniso_U_22
_atom_site_aniso_U_33
_atom_site_aniso_U_23
_atom_site_aniso_U_13
_atom_site_aniso_U_12
C7 0.024(3) 0.020(3) 0.015(2) 0.0008(19) -0.001(2) 0.001(2)
N3 0.017(2) 0.017(2) 0.020(2) -0.0013(16) 0.0037(17) 0.0000(17)
N1 0.018(2) 0.018(2) 0.018(2) -0.0017(16) 0.0052(17) -0.0028(18)
C9 0.034(3) 0.038(3) 0.016(2) -0.004(2) 0.010(2) -0.014(3)
C4 0.022(3) 0.036(3) 0.022(3) 0.010(2) 0.001(2) 0.001(2)
C5 0.021(3) 0.025(3) 0.031(3) 0.011(2) 0.008(2) 0.006(2)
C3 0.026(3) 0.036(3) 0.013(2) 0.003(2) 0.002(2) -0.009(3)
C14 0.019(3) 0.029(3) 0.031(3) -0.003(2) 0.003(2) -0.008(2)
C8 0.035(4) 0.038(3) 0.016(3) 0.007(2) 0.001(2) -0.005(3)
C19 0.029(3) 0.031(3) 0.019(3) -0.003(2) -0.001(2) -0.007(3)
C16 0.034(4) 0.037(3) 0.024(3) 0.002(2) 0.007(2) -0.004(3)
C6 0.013(3) 0.020(2) 0.013(2) -0.0036(18) -0.0014(18) -0.002(2)
C15 0.026(3) 0.017(3) 0.030(3) -0.003(2) 0.010(2) -0.007(2)
C13 0.014(3) 0.034(3) 0.025(3) -0.002(2) 0.004(2) -0.003(2)
C1 0.014(3) 0.016(2) 0.018(2) 0.0035(18) 0.0077(19) -0.004(2)
N5 0.055(4) 0.051(3) 0.026(3) 0.006(2) 0.015(3) -0.011(3)
C17 0.034(4) 0.045(4) 0.024(3) 0.011(3) 0.011(3) 0.003(3)
C11 0.021(3) 0.017(2) 0.014(2) -0.0013(18) 0.0059(19) -0.001(2)
N4 0.079(5) 0.047(4) 0.033(3) 0.009(3) 0.024(3) 0.019(3)
C18 0.047(4) 0.060(4) 0.025(3) 0.012(3) 0.012(3) -0.011(4)
C10 0.034(3) 0.030(3) 0.023(3) -0.006(2) 0.020(2) -0.003(3)
C2 0.020(3) 0.023(3) 0.016(2) -0.0012(19) 0.005(2) -0.003(2)
C12 0.017(3) 0.026(3) 0.014(2) -0.0025(19) 0.0048(19) -0.001(2)
N2 0.023(2) 0.023(2) 0.015(2) -0.0054(17) 0.0067(18) -0.0011(19)
S1 0.0186(7) 0.0173(6) 0.0234(6) -0.0045(5) 0.0062(5) 0.0018(5)
P1 0.0133(7) 0.0133(6) 0.0145(6) -0.0012(4) 0.0039(5) 0.0005(5)
Cu1 0.0189(4) 0.0167(3) 0.0268(3) -0.0026(2) 0.0093(3) 0.0011(3)
Br1 0.0205(3) 0.0159(2) 0.0180(2) -0.00144(19) 0.00689(18) 0.0017(2)
N6 0.069(13) 0.041(9) 0.035(10) -0.009(9) -0.016(9) -0.010(9)
C21 0.038(9) 0.035(8) 0.020(8) 0.005(7) -0.006(6) -0.005(7)
C20 0.043(10) 0.039(10) 0.033(11) -0.015(10) -0.006(9) -0.008(8)

loop_
_atom_type_symbol
_atom_type_description
_atom_type_scat_dispersion_real
_atom_type_scat_dispersion_imag
_atom_type_scat_source
C C 0.0033 0.0016 'International Tables Vol C Tables 4.2.6.8 and 6.1.1.4'
H H 0.0000 0.0000 'International Tables Vol C Tables 4.2.6.8 and 6.1.1.4'
N N 0.0061 0.0033 'International Tables Vol C Tables 4.2.6.8 and 6.1.1.4'
P P 0.1023 0.0942 'International Tables Vol C Tables 4.2.6.8 and 6.1.1.4'
S S 0.1246 0.1234 'International Tables Vol C Tables 4.2.6.8 and 6.1.1.4'
Cu Cu 0.3201 1.2651 'International Tables Vol C Tables 4.2.6.8 and 6.1.1.4'
Br Br -0.2901 2.4595 'International Tables Vol C Tables 4.2.6.8 and 6.1.1.4'

loop_
_geom_angle_atom_site_label_1
_geom_angle_atom_site_label_2
_geom_angle_atom_site_label_3
_geom_angle
C6 C7 C8 118.4(5)
C6 C7 H7 120.8
C8 C7 H7 120.8
C15 N3 C11 117.8(4)
C15 N3 Cu1 124.1(3)
C11 N3 Cu1 118.0(3)
C1 N1 C5 118.5(4)
C1 N1 Cu1 116.6(3)
C5 N1 Cu1 124.8(4)
C8 C9 C10 118.8(5)
C8 C9 H9 120.6
C10 C9 H9 120.6
C3 C4 C5 118.5(5)
C3 C4 H4 120.7
C5 C4 H4 120.7
N1 C5 C4 122.3(5)
N1 C5 H5 118.8
C4 C5 H5 118.8
C4 C3 C2 119.6(5)
C4 C3 H3 120.2
C2 C3 H3 120.2
C13 C14 C15 118.3(5)
C13 C14 H14 120.9
C15 C14 H14 120.9
C9 C8 C7 119.2(5)
C9 C8 H8 120.4
C7 C8 H8 120.4
N5 C19 C18 179.3(8)
C17 C16 H16A 109.5
C17 C16 H16B 109.5
H16A C16 H16B 109.5
C17 C16 H16C 109.5
H16A C16 H16C 109.5
H16B C16 H16C 109.5
N2 C6 C7 122.7(4)
N2 C6 P1 117.2(4)
C7 C6 P1 120.0(4)
N3 C15 C14 123.0(5)
N3 C15 H15 118.5
C14 C15 H15 118.5
C14 C13 C12 119.5(5)
C14 C13 H13 120.2
C12 C13 H13 120.2
N1 C1 C2 122.5(5)
N1 C1 P1 117.8(4)
C2 C1 P1 119.7(4)
N4 C17 C16 178.8(6)
N3 C11 C12 122.6(5)
N3 C11 P1 115.9(4)
C12 C11 P1 121.5(4)
C19 C18 H18A 109.5
C19 C18 H18B 109.5
H18A C18 H18B 109.5
C19 C18 H18C 109.5
H18A C18 H18C 109.5
H18B C18 H18C 109.5
N2 C10 C9 122.9(5)
N2 C10 H10 118.5
C9 C10 H10 118.5
C3 C2 C1 118.5(5)
C3 C2 H2 120.8
C1 C2 H2 120.8
C11 C12 C13 118.8(5)
C11 C12 H12 120.6
C13 C12 H12 120.6
C10 N2 C6 118.0(5)
C10 N2 Cu1 124.8(4)
C6 N2 Cu1 116.6(3)
C11 P1 C6 103.2(2)
C11 P1 C1 104.5(2)
C6 P1 C1 107.6(2)
C11 P1 S1 113.47(17)
C6 P1 S1 113.82(17)
C1 P1 S1 113.32(17)
N1 Cu1 N3 96.43(17)
N1 Cu1 N2 95.79(16)
N3 Cu1 N2 96.51(17)
N1 Cu1 Br1 121.69(12)
N3 Cu1 Br1 117.78(12)
N2 Cu1 Br1 122.62(12)
N6 C21 C20 176.0(18)
C21 C20 H20A 109.5
C21 C20 H20B 109.5
H20A C20 H20B 109.5
C21 C20 H20C 109.5
H20A C20 H20C 109.5
H20B C20 H20C 109.5

loop_
_geom_bond_atom_site_label_1
_geom_bond_atom_site_label_2
_geom_bond_distance
C7 C6 1.386(7)
C7 C8 1.402(7)
C7 H7 0.9500
N3 C15 1.344(7)
N3 C11 1.353(6)
N3 Cu1 2.048(4)
N1 C1 1.339(6)
N1 C5 1.341(7)
N1 Cu1 2.043(4)
C9 C8 1.378(9)
C9 C10 1.386(8)
C9 H9 0.9500
C4 C3 1.380(8)
C4 C5 1.393(8)
C4 H4 0.9500
C5 H5 0.9500
C3 C2 1.380(7)
C3 H3 0.9500
C14 C13 1.381(8)
C14 C15 1.389(8)
C14 H14 0.9500
C8 H8 0.9500
C19 N5 1.132(7)
C19 C18 1.453(8)
C16 C17 1.448(9)
C16 H16A 0.9800
C16 H16B 0.9800
C16 H16C 0.9800
C6 N2 1.348(6)
C6 P1 1.827(5)
C15 H15 0.9500
C13 C12 1.385(8)
C13 H13 0.9500
C1 C2 1.391(7)
C1 P1 1.835(5)
C17 N4 1.149(8)
C11 C12 1.379(7)
C11 P1 1.825(5)
C18 H18A 0.9800
C18 H18B 0.9800
C18 H18C 0.9800
C10 N2 1.346(6)
C10 H10 0.9500
C2 H2 0.9500
C12 H12 0.9500
N2 Cu1 2.052(4)
S1 P1 1.9443(17)
Cu1 Br1 2.3354(8)
N6 C21 1.08(3)
C21 C20 1.50(3)
C20 H20A 0.9800
C20 H20B 0.9800
C20 H20C 0.9800

loop_
_geom_torsion_atom_site_label_1
_geom_torsion_atom_site_label_2
_geom_torsion_atom_site_label_3
_geom_torsion_atom_site_label_4
_geom_torsion
C1 N1 C5 C4 0.8(8)
Cu1 N1 C5 C4 176.3(4)
C3 C4 C5 N1 -1.4(8)
C5 C4 C3 C2 1.3(8)
C10 C9 C8 C7 -1.0(9)
C6 C7 C8 C9 1.0(8)
C8 C7 C6 N2 0.7(8)
C8 C7 C6 P1 177.5(4)
C11 N3 C15 C14 0.2(7)
Cu1 N3 C15 C14 179.4(4)
C13 C14 C15 N3 -0.2(8)
C15 C14 C13 C12 -0.4(8)
C5 N1 C1 C2 -0.2(7)
Cu1 N1 C1 C2 -176.0(4)
C5 N1 C1 P1 179.4(4)
Cu1 N1 C1 P1 3.5(5)
C15 N3 C11 C12 0.4(7)
Cu1 N3 C11 C12 -178.8(4)
C15 N3 C11 P1 179.8(4)
Cu1 N3 C11 P1 0.6(5)
C8 C9 C10 N2 -0.7(9)
C4 C3 C2 C1 -0.7(8)
N1 C1 C2 C3 0.2(7)
P1 C1 C2 C3 -179.4(4)
N3 C11 C12 C13 -1.0(7)
P1 C11 C12 C13 179.6(4)
C14 C13 C12 C11 1.0(8)
C9 C10 N2 C6 2.3(8)
C9 C10 N2 Cu1 -168.3(4)
C7 C6 N2 C10 -2.3(8)
P1 C6 N2 C10 -179.2(4)
C7 C6 N2 Cu1 169.1(4)
P1 C6 N2 Cu1 -7.9(5)
N3 C11 P1 C6 -57.3(4)
C12 C11 P1 C6 122.0(4)
N3 C11 P1 C1 55.1(4)
C12 C11 P1 C1 -125.5(4)
N3 C11 P1 S1 179.0(3)
C12 C11 P1 S1 -1.6(5)
N2 C6 P1 C11 62.4(4)
C7 C6 P1 C11 -114.6(4)
N2 C6 P1 C1 -47.7(4)
C7 C6 P1 C1 135.3(4)
N2 C6 P1 S1 -174.1(3)
C7 C6 P1 S1 8.9(5)
N1 C1 P1 C11 -58.5(4)
C2 C1 P1 C11 121.0(4)
N1 C1 P1 C6 50.7(4)
C2 C1 P1 C6 -129.7(4)
N1 C1 P1 S1 177.5(3)
C2 C1 P1 S1 -2.9(4)
